data_2209624
loop_
_publ_author_name
'Flores- Alamo, Marcos'
'Benitez-Montelongo, Montserrat'
'Moreno-Esparza, Rafael'
'Iglesias-Arteaga, Martin A.'

_publ_section_title
;
 (23<i>S</i>,25<i>R</i>)-3\b,23-Dihydroxy-5-spirosten-3-yl acetate
;
_journal_coeditor_code OB3007
_journal_issue 7
_journal_name_full 'Acta Crystallographica Section E'
_journal_page_first o2805
_journal_page_last o2806
_journal_paper_doi 10.1107/S1600536806020265
_journal_volume 62
_journal_year 2006
_chemical_formula_iupac 'C29 H44 O5'
_chemical_formula_moiety 'C29 H44 O5'
_chemical_formula_sum 'C29 H44 O5'
_chemical_formula_weight 472.64
_chemical_name_systematic
;
(23S,25R)-3\b,23-Dihydroxy-5-spirosten-3-yl acetate
;
_symmetry_cell_setting orthorhombic
_symmetry_space_group_name_Hall 'P 2ac 2ab'
_symmetry_space_group_name_H-M 'P 21 21 21'
_atom_sites_solution_hydrogens geom
_atom_sites_solution_primary direct
_atom_sites_solution_secondary difmap
_cell_angle_alpha 90
_cell_angle_beta 90
_cell_angle_gamma 90
_cell_formula_units_Z 4
_cell_length_a 8.4510(6)
_cell_length_b 9.3980(11)
_cell_length_c 33.404(3)
_cell_measurement_reflns_used 39
_cell_measurement_temperature 298(2)
_cell_measurement_theta_max 24.687
_cell_measurement_theta_min 9.791
_cell_volume 2653.0(4)
_computing_cell_refinement XSCANS
_computing_data_collection 'XSCANS (Siemens, 1993)'
_computing_data_reduction XSCANS
_computing_molecular_graphics 'ORTEP-3 for Windows (Farrugia, 1997)'
_computing_publication_material 'WinGX (Farrugia, 1999)'
_computing_structure_refinement 'SHELXL97 (Sheldrick, 1997)'
_computing_structure_solution 'SHELXS97 (Sheldrick, 1997)'
_diffrn_ambient_temperature 298(2)
_diffrn_measured_fraction_theta_full 0.995
_diffrn_measured_fraction_theta_max 0.995
_diffrn_measurement_device 'Siemens P4'
_diffrn_measurement_device_type 'Bruker P4'
_diffrn_measurement_method 2\q/\w
_diffrn_radiation_monochromator graphite
_diffrn_radiation_type MoK\a
_diffrn_radiation_wavelength 0.71073
_diffrn_reflns_av_R_equivalents 0.0445
_diffrn_reflns_limit_h_max 10
_diffrn_reflns_limit_h_min -1
_diffrn_reflns_limit_k_max 11
_diffrn_reflns_limit_k_min -1
_diffrn_reflns_limit_l_max 41
_diffrn_reflns_limit_l_min -1
_diffrn_reflns_number 3907
_diffrn_reflns_theta_full 26
_diffrn_reflns_theta_max 26
_diffrn_reflns_theta_min 2.25
_diffrn_standards_decay_% 18.88
_diffrn_standards_interval_count 97
_diffrn_standards_number 3
_exptl_absorpt_coefficient_mu 0.079
_exptl_absorpt_correction_type none
_exptl_crystal_colour colorless
_exptl_crystal_density_diffrn 1.183
_exptl_crystal_density_method 'not measured'
_exptl_crystal_description prism
_exptl_crystal_F_000 1032
_exptl_crystal_size_max 0.60
_exptl_crystal_size_mid 0.27
_exptl_crystal_size_min 0.27
_refine_diff_density_max 0.156
_refine_diff_density_min -0.146
_refine_ls_extinction_coef 0.0088(7)
_refine_ls_extinction_expression Fc^*^=kFc[1+0.001xFc^2^\l^3^/sin(2\q)]^-1/4^
_refine_ls_extinction_method SHELXL97
_refine_ls_goodness_of_fit_ref 1.059
_refine_ls_hydrogen_treatment mixed
_refine_ls_matrix_type full
_refine_ls_number_parameters 316
_refine_ls_number_reflns 2989
_refine_ls_number_restraints 0
_refine_ls_restrained_S_all 1.059
_refine_ls_R_factor_all 0.0812
_refine_ls_R_factor_gt 0.044
_refine_ls_shift/su_max 0
_refine_ls_shift/su_mean 0
_refine_ls_structure_factor_coef Fsqd
_refine_ls_weighting_details 'calc w=1/[\s^2^(Fo^2^)+(0.0327P)^2^+0.3392P] where P=(Fo^2^+2Fc^2^)/3'
_refine_ls_weighting_scheme calc
_refine_ls_wR_factor_gt 0.0879
_refine_ls_wR_factor_ref 0.1028
_reflns_number_gt 2090
_reflns_number_total 2989
_reflns_threshold_expression I>2\s(I)
_cod_data_source_file ob3007.cif
_cod_data_source_block I
_cod_database_code 2209624
_cod_database_fobs_code 2209624

loop_
_atom_site_type_symbol
_atom_site_label
_atom_site_fract_x
_atom_site_fract_y
_atom_site_fract_z
_atom_site_U_iso_or_equiv
_atom_site_adp_type
_atom_site_calc_flag
_atom_site_refinement_flags
_atom_site_occupancy
C C1 1.0154(4) -0.2084(4) 0.08234(10) 0.0440(8) Uani d . 1
H H1A 1.088 -0.1285 0.0817 0.053 Uiso calc R 1
H H1B 1.0084 -0.2408 0.1099 0.053 Uiso calc R 1
C C2 1.0839(4) -0.3285(3) 0.05681(11) 0.0492(9) Uani d . 1
H H2A 1.1016 -0.2949 0.0297 0.059 Uiso calc R 1
H H2B 1.1848 -0.3587 0.0678 0.059 Uiso calc R 1
C C3 0.9701(4) -0.4527(3) 0.05627(10) 0.0411(8) Uani d . 1
H H3 0.9532 -0.487 0.0836 0.049 Uiso calc R 1
C C4 0.8138(4) -0.4068(3) 0.03832(10) 0.0430(8) Uani d . 1
H H4A 0.7411 -0.4867 0.0381 0.052 Uiso calc R 1
H H4B 0.83 -0.3764 0.0109 0.052 Uiso calc R 1
C C5 0.7430(4) -0.2854(3) 0.06244(9) 0.0390(7) Uani d . 1
C C6 0.5989(4) -0.2950(3) 0.07714(11) 0.0472(8) Uani d . 1
H H6 0.5424 -0.3778 0.0717 0.057 Uiso calc R 1
C C7 0.5186(4) -0.1836(3) 0.10186(13) 0.0565(10) Uani d . 1
H H7A 0.5146 -0.2154 0.1295 0.068 Uiso calc R 1
H H7B 0.4106 -0.1725 0.0925 0.068 Uiso calc R 1
C C8 0.6012(3) -0.0395(3) 0.10023(10) 0.0388(7) Uani d . 1
H H8 0.5737 0.0082 0.0751 0.047 Uiso calc R 1
C C9 0.7824(3) -0.0583(3) 0.10249(9) 0.0372(7) Uani d . 1
H H9 0.803 -0.108 0.1277 0.045 Uiso calc R 1
C C10 0.8500(3) -0.1563(3) 0.06887(9) 0.0362(7) Uani d . 1
C C11 0.8684(4) 0.0850(3) 0.10576(11) 0.0465(8) Uani d . 1
H H11A 0.9801 0.0671 0.1101 0.056 Uiso calc R 1
H H11B 0.858 0.135 0.0805 0.056 Uiso calc R 1
C C12 0.8077(3) 0.1812(3) 0.13919(10) 0.0462(8) Uani d . 1
H H12A 0.8602 0.2728 0.1375 0.055 Uiso calc R 1
H H12B 0.8336 0.1392 0.1649 0.055 Uiso calc R 1
C C13 0.6278(3) 0.2031(3) 0.13647(9) 0.0364(7) Uani d . 1
C C14 0.5517(3) 0.0535(3) 0.13510(10) 0.0382(7) Uani d . 1
H H14 0.5915 0.0046 0.159 0.046 Uiso calc R 1
C C15 0.3756(4) 0.0827(3) 0.14387(10) 0.0459(8) Uani d . 1
H H15A 0.3234 0.1282 0.1214 0.055 Uiso calc R 1
H H15B 0.3193 -0.0037 0.1509 0.055 Uiso calc R 1
C C16 0.3906(3) 0.1830(3) 0.17949(10) 0.0429(8) Uani d . 1
H H16 0.392 0.128 0.2044 0.051 Uiso calc R 1
C C17 0.5499(4) 0.2654(3) 0.17465(9) 0.0391(8) Uani d . 1
H H17 0.6176 0.2443 0.1977 0.047 Uiso calc R 1
C C18 0.5887(4) 0.2913(3) 0.09930(10) 0.0498(9) Uani d . 1
H H18A 0.6259 0.2425 0.0759 0.075 Uiso calc R 1
H H18B 0.6395 0.3824 0.1012 0.075 Uiso calc R 1
H H18C 0.4763 0.3042 0.0975 0.075 Uiso calc R 1
C C19 0.8638(4) -0.0762(4) 0.02881(10) 0.0501(8) Uani d . 1
H H19A 0.8979 -0.1409 0.0083 0.075 Uiso calc R 1
H H19B 0.9394 -0.0006 0.0314 0.075 Uiso calc R 1
H H19C 0.7625 -0.0373 0.0217 0.075 Uiso calc R 1
C C20 0.4987(4) 0.4226(3) 0.17683(10) 0.0454(8) Uani d . 1
H H20 0.4823 0.4564 0.1494 0.055 Uiso calc R 1
C C21 0.6166(4) 0.5225(4) 0.19697(15) 0.0774(14) Uani d . 1
H H21A 0.5703 0.6153 0.1996 0.116 Uiso calc R 1
H H21B 0.7107 0.5287 0.181 0.116 Uiso calc R 1
H H21C 0.643 0.4863 0.223 0.116 Uiso calc R 1
C C22 0.3365(4) 0.4137(4) 0.19714(10) 0.0440(8) Uani d . 1
C C23 0.2217(4) 0.5356(4) 0.18903(10) 0.0479(9) Uani d . 1
H H23 0.2703 0.6229 0.1994 0.057 Uiso calc R 1
C C24 0.0689(4) 0.5124(4) 0.21192(11) 0.0512(9) Uani d . 1
H H24A 0.0145 0.43 0.2011 0.061 Uiso calc R 1
H H24B 0.0008 0.5945 0.2084 0.061 Uiso calc R 1
C C25 0.0996(4) 0.4895(4) 0.25623(11) 0.0543(9) Uani d . 1
H H25 0.1447 0.5775 0.2671 0.065 Uiso calc R 1
C C26 0.2212(4) 0.3724(4) 0.26107(10) 0.0569(10) Uani d . 1
H H26A 0.2472 0.3623 0.2892 0.068 Uiso calc R 1
H H26B 0.1761 0.2832 0.252 0.068 Uiso calc R 1
C C27 -0.0499(5) 0.4548(5) 0.27995(14) 0.0801(13) Uani d . 1
H H27A -0.1002 0.3727 0.2686 0.12 Uiso calc R 1
H H27B -0.1211 0.5343 0.2789 0.12 Uiso calc R 1
H H27C -0.0223 0.4356 0.3073 0.12 Uiso calc R 1
C C28 1.1315(4) -0.6588(3) 0.04910(11) 0.0443(8) Uani d . 1
C C29 1.1937(4) -0.7664(4) 0.02032(11) 0.0580(10) Uani d . 1
H H29A 1.2808 -0.7264 0.0057 0.087 Uiso calc R 1
H H29B 1.1114 -0.7933 0.002 0.087 Uiso calc R 1
H H29C 1.2291 -0.8488 0.0348 0.087 Uiso calc R 1
O O1 0.2679(2) 0.2879(2) 0.18111(7) 0.0439(6) Uani d . 1
O O2 0.3630(2) 0.4010(3) 0.23894(7) 0.0526(6) Uani d . 1
O O3 0.1963(4) 0.5552(3) 0.14730(8) 0.0664(8) Uani d . 1
H H3A 0.167(5) 0.476(5) 0.1339(13) 0.1 Uiso d . 1
O O4 1.0317(3) -0.5680(2) 0.03152(7) 0.0465(6) Uani d . 1
O O5 1.1664(3) -0.6541(3) 0.08360(8) 0.0739(9) Uani d . 1

loop_
_atom_site_aniso_label
_atom_site_aniso_U_11
_atom_site_aniso_U_22
_atom_site_aniso_U_33
_atom_site_aniso_U_12
_atom_site_aniso_U_13
_atom_site_aniso_U_23
C1 0.0335(16) 0.0444(18) 0.054(2) 0.0029(16) -0.0015(15) -0.0105(17)
C2 0.0381(18) 0.0476(19) 0.062(2) 0.0103(17) -0.0002(16) -0.0091(18)
C3 0.0436(19) 0.0368(16) 0.0428(18) 0.0085(16) 0.0026(15) -0.0053(15)
C4 0.0434(18) 0.0392(16) 0.0464(19) 0.0020(16) -0.0036(15) -0.0079(15)
C5 0.0353(17) 0.0362(16) 0.0454(19) 0.0051(15) -0.0048(14) -0.0026(15)
C6 0.0380(18) 0.0314(15) 0.072(2) -0.0014(16) -0.0026(17) -0.0091(17)
C7 0.0397(19) 0.0439(19) 0.086(3) -0.0034(17) 0.0103(19) -0.010(2)
C8 0.0351(17) 0.0308(15) 0.0505(19) 0.0036(14) -0.0002(15) -0.0015(14)
C9 0.0310(15) 0.0361(16) 0.0447(17) 0.0029(15) 0.0012(14) -0.0011(15)
C10 0.0336(15) 0.0341(14) 0.0409(18) 0.0027(14) -0.0012(14) 0.0005(14)
C11 0.0301(16) 0.0463(18) 0.063(2) -0.0013(16) 0.0076(16) -0.0113(19)
C12 0.0350(17) 0.0453(18) 0.058(2) -0.0038(16) 0.0007(16) -0.0098(17)
C13 0.0308(15) 0.0357(15) 0.0427(17) 0.0011(15) 0.0007(13) -0.0052(14)
C14 0.0322(16) 0.0347(16) 0.0477(18) 0.0022(14) 0.0045(14) 0.0053(15)
C15 0.0399(17) 0.0375(16) 0.060(2) 0.0012(16) 0.0104(16) -0.0093(17)
C16 0.0378(17) 0.0399(16) 0.051(2) 0.0086(16) 0.0081(15) 0.0007(16)
C17 0.0342(16) 0.0431(18) 0.0400(18) 0.0036(15) -0.0006(14) -0.0007(15)
C18 0.063(2) 0.0396(17) 0.047(2) 0.0053(19) 0.0041(17) -0.0015(16)
C19 0.060(2) 0.0427(17) 0.0478(19) -0.0004(19) 0.0029(16) -0.0023(17)
C20 0.0431(18) 0.0426(17) 0.051(2) 0.0001(17) 0.0045(16) -0.0090(17)
C21 0.051(2) 0.066(3) 0.115(4) -0.003(2) 0.005(2) -0.030(3)
C22 0.0412(18) 0.0449(18) 0.0459(19) 0.0059(17) -0.0004(15) -0.0103(16)
C23 0.051(2) 0.0466(19) 0.046(2) 0.0094(18) -0.0029(16) -0.0116(16)
C24 0.0413(19) 0.051(2) 0.061(2) 0.0154(18) -0.0016(16) -0.0160(18)
C25 0.054(2) 0.058(2) 0.051(2) 0.005(2) 0.0080(18) -0.0106(18)
C26 0.060(2) 0.066(2) 0.045(2) 0.011(2) 0.0055(18) -0.0040(18)
C27 0.061(3) 0.093(3) 0.087(3) 0.011(3) 0.024(2) -0.001(3)
C28 0.0383(18) 0.0374(17) 0.057(2) 0.0023(16) -0.0005(17) -0.0047(17)
C29 0.061(2) 0.0420(18) 0.071(3) 0.0078(19) 0.011(2) -0.0080(18)
O1 0.0362(11) 0.0426(11) 0.0530(14) 0.0060(11) 0.0022(10) -0.0089(11)
O2 0.0432(13) 0.0690(15) 0.0457(13) 0.0146(13) -0.0015(11) -0.0070(13)
O3 0.0850(19) 0.0643(16) 0.0499(15) 0.0245(17) -0.0078(14) -0.0029(13)
O4 0.0529(13) 0.0395(11) 0.0471(13) 0.0104(12) 0.0006(11) -0.0076(11)
O5 0.088(2) 0.0737(18) 0.0597(18) 0.0402(17) -0.0178(15) -0.0109(15)

loop_
_atom_type_symbol
_atom_type_description
_atom_type_scat_dispersion_real
_atom_type_scat_dispersion_imag
_atom_type_scat_source
C C 0.0033 0 'International Tables Vol C Tables 4.2.6.8 and 6.1.1.4'
H H 0 0 'International Tables Vol C Tables 4.2.6.8 and 6.1.1.4'
O O 0.0106 0 'International Tables Vol C Tables 4.2.6.8 and 6.1.1.4'

loop_
_geom_angle_atom_site_label_1
_geom_angle_atom_site_label_2
_geom_angle_atom_site_label_3
_geom_angle
_geom_angle_publ_flag
C2 C1 C10 114.4(3) no
C2 C1 H1A 108.7 no
C10 C1 H1A 108.7 no
C2 C1 H1B 108.7 no
C10 C1 H1B 108.7 no
H1A C1 H1B 107.6 no
C3 C2 C1 109.6(3) no
C3 C2 H2A 109.8 no
C1 C2 H2A 109.8 no
C3 C2 H2B 109.8 no
C1 C2 H2B 109.8 no
H2A C2 H2B 108.2 no
O4 C3 C2 110.7(2) no
O4 C3 C4 107.3(3) no
C2 C3 C4 109.9(2) no
O4 C3 H3 109.6 no
C2 C3 H3 109.6 no
C4 C3 H3 109.6 no
C3 C4 C5 110.3(3) no
C3 C4 H4A 109.6 no
C5 C4 H4A 109.6 no
C3 C4 H4B 109.6 no
C5 C4 H4B 109.6 no
H4A C4 H4B 108.1 no
C6 C5 C4 120.7(3) no
C6 C5 C10 123.3(3) no
C4 C5 C10 115.9(3) no
C5 C6 C7 125.3(3) no
C5 C6 H6 117.4 no
C7 C6 H6 117.4 no
C6 C7 C8 113.2(3) no
C6 C7 H7A 108.9 no
C8 C7 H7A 108.9 no
C6 C7 H7B 108.9 no
C8 C7 H7B 108.9 no
H7A C7 H7B 107.7 no
C14 C8 C7 111.0(3) no
C14 C8 C9 107.6(3) no
C7 C8 C9 110.6(3) no
C14 C8 H8 109.2 no
C7 C8 H8 109.2 no
C9 C8 H8 109.2 no
C11 C9 C8 111.9(2) no
C11 C9 C10 113.3(2) no
C8 C9 C10 113.3(3) no
C11 C9 H9 105.8 no
C8 C9 H9 105.8 no
C10 C9 H9 105.8 no
C5 C10 C19 108.1(2) no
C5 C10 C1 108.9(2) no
C19 C10 C1 109.8(3) no
C5 C10 C9 110.7(2) no
C19 C10 C9 111.4(2) no
C1 C10 C9 107.9(2) no
C12 C11 C9 114.4(3) no
C12 C11 H11A 108.7 no
C9 C11 H11A 108.7 no
C12 C11 H11B 108.7 no
C9 C11 H11B 108.7 no
H11A C11 H11B 107.6 no
C11 C12 C13 111.6(3) no
C11 C12 H12A 109.3 no
C13 C12 H12A 109.3 no
C11 C12 H12B 109.3 no
C13 C12 H12B 109.3 no
H12A C12 H12B 108 no
C18 C13 C12 109.5(3) no
C18 C13 C14 112.3(3) no
C12 C13 C14 106.9(3) no
C18 C13 C17 111.8(2) no
C12 C13 C17 115.0(3) no
C14 C13 C17 101.0(2) no
C8 C14 C15 121.0(3) no
C8 C14 C13 115.6(2) no
C15 C14 C13 103.5(2) no
C8 C14 H14 105.1 no
C15 C14 H14 105.1 no
C13 C14 H14 105.1 no
C16 C15 C14 100.3(2) no
C16 C15 H15A 111.7 no
C14 C15 H15A 111.7 no
C16 C15 H15B 111.7 no
C14 C15 H15B 111.7 no
H15A C15 H15B 109.5 no
O1 C16 C15 113.3(3) no
O1 C16 C17 106.6(2) no
C15 C16 C17 107.3(2) no
O1 C16 H16 109.8 no
C15 C16 H16 109.8 no
C17 C16 H16 109.8 no
C20 C17 C13 121.4(3) no
C20 C17 C16 103.2(2) no
C13 C17 C16 105.3(2) no
C20 C17 H17 108.8 no
C13 C17 H17 108.8 no
C16 C17 H17 108.8 no
C13 C18 H18A 109.5 no
C13 C18 H18B 109.5 no
H18A C18 H18B 109.5 no
C13 C18 H18C 109.5 no
H18A C18 H18C 109.5 no
H18B C18 H18C 109.5 no
C10 C19 H19A 109.5 no
C10 C19 H19B 109.5 no
H19A C19 H19B 109.5 no
C10 C19 H19C 109.5 no
H19A C19 H19C 109.5 no
H19B C19 H19C 109.5 no
C21 C20 C22 115.0(3) no
C21 C20 C17 115.3(3) no
C22 C20 C17 102.7(3) no
C21 C20 H20 107.8 no
C22 C20 H20 107.8 no
C17 C20 H20 107.8 no
C20 C21 H21A 109.5 no
C20 C21 H21B 109.5 no
H21A C21 H21B 109.5 no
C20 C21 H21C 109.5 no
H21A C21 H21C 109.5 no
H21B C21 H21C 109.5 no
O2 C22 O1 111.4(3) no
O2 C22 C23 109.8(2) no
O1 C22 C23 107.4(2) no
O2 C22 C20 107.4(3) no
O1 C22 C20 104.1(2) no
C23 C22 C20 116.7(3) no
O3 C23 C24 112.6(3) no
O3 C23 C22 111.6(3) no
C24 C23 C22 110.1(3) no
O3 C23 H23 107.4 no
C24 C23 H23 107.4 no
C22 C23 H23 107.4 no
C23 C24 C25 111.5(3) no
C23 C24 H24A 109.3 no
C25 C24 H24A 109.3 no
C23 C24 H24B 109.3 no
C25 C24 H24B 109.3 no
H24A C24 H24B 108 no
C26 C25 C24 108.8(3) no
C26 C25 C27 110.5(3) no
C24 C25 C27 113.3(3) no
C26 C25 H25 108 no
C24 C25 H25 108 no
C27 C25 H25 108 no
O2 C26 C25 112.1(3) no
O2 C26 H26A 109.2 no
C25 C26 H26A 109.2 no
O2 C26 H26B 109.2 no
C25 C26 H26B 109.2 no
H26A C26 H26B 107.9 no
C25 C27 H27A 109.5 no
C25 C27 H27B 109.5 no
H27A C27 H27B 109.5 no
C25 C27 H27C 109.5 no
H27A C27 H27C 109.5 no
H27B C27 H27C 109.5 no
O5 C28 O4 123.9(3) no
O5 C28 C29 124.2(3) no
O4 C28 C29 111.9(3) no
C28 C29 H29A 109.5 no
C28 C29 H29B 109.5 no
H29A C29 H29B 109.5 no
C28 C29 H29C 109.5 no
H29A C29 H29C 109.5 no
H29B C29 H29C 109.5 no
C22 O1 C16 107.0(2) no
C22 O2 C26 113.0(2) no
C23 O3 H3A 115(3) no
C28 O4 C3 116.8(3) no

loop_
_geom_bond_atom_site_label_1
_geom_bond_atom_site_label_2
_geom_bond_distance
_geom_bond_publ_flag
C1 C2 1.529(4) no
C1 C10 1.548(4) no
C1 H1A 0.97 no
C1 H1B 0.97 no
C2 C3 1.512(4) no
C2 H2A 0.97 no
C2 H2B 0.97 no
C3 O4 1.459(3) y
C3 C4 1.514(4) no
C3 H3 0.98 no
C4 C5 1.520(4) no
C4 H4A 0.97 no
C4 H4B 0.97 no
C5 C6 1.316(4) y
C5 C10 1.529(4) no
C6 C7 1.497(4) no
C6 H6 0.93 no
C7 C8 1.524(4) no
C7 H7A 0.97 no
C7 H7B 0.97 no
C8 C14 1.516(4) no
C8 C9 1.544(4) no
C8 H8 0.98 no
C9 C11 1.534(4) no
C9 C10 1.561(4) no
C9 H9 0.98 no
C10 C19 1.540(4) no
C11 C12 1.526(4) no
C11 H11A 0.97 no
C11 H11B 0.97 no
C12 C13 1.537(4) no
C12 H12A 0.97 no
C12 H12B 0.97 no
C13 C18 1.529(4) no
C13 C14 1.546(4) no
C13 C17 1.550(4) no
C14 C15 1.541(4) no
C14 H14 0.98 no
C15 C16 1.523(4) no
C15 H15A 0.97 no
C15 H15B 0.97 no
C16 O1 1.432(3) y
C16 C17 1.562(4) no
C16 H16 0.98 no
C17 C20 1.541(4) no
C17 H17 0.98 no
C18 H18A 0.96 no
C18 H18B 0.96 no
C18 H18C 0.96 no
C19 H19A 0.96 no
C19 H19B 0.96 no
C19 H19C 0.96 no
C20 C21 1.525(5) no
C20 C22 1.532(4) no
C20 H20 0.98 no
C21 H21A 0.96 no
C21 H21B 0.96 no
C21 H21C 0.96 no
C22 O2 1.419(4) y
C22 O1 1.422(4) y
C22 C23 1.525(4) no
C23 O3 1.422(4) no
C23 C24 1.516(5) no
C23 H23 0.98 no
C24 C25 1.518(5) no
C24 H24A 0.97 no
C24 H24B 0.97 no
C25 C26 1.514(5) no
C25 C27 1.526(5) no
C25 H25 0.98 no
C26 O2 1.433(4) y
C26 H26A 0.97 no
C26 H26B 0.97 no
C27 H27A 0.96 no
C27 H27B 0.96 no
C27 H27C 0.96 no
C28 O5 1.191(4) y
C28 O4 1.336(4) y
C28 C29 1.492(4) no
C29 H29A 0.96 no
C29 H29B 0.96 no
C29 H29C 0.96 no
O3 H3A 0.90(4) no

loop_
_geom_hbond_atom_site_label_D
_geom_hbond_atom_site_label_H
_geom_hbond_atom_site_label_A
_geom_hbond_site_symmetry_A
_geom_hbond_distance_DH
_geom_hbond_distance_HA
_geom_hbond_distance_DA
_geom_hbond_angle_DHA
O3 H3A O5 1_465 0.90(4) 2.08(4) 2.909(4) 153(4)

loop_
_geom_torsion_atom_site_label_1
_geom_torsion_atom_site_label_2
_geom_torsion_atom_site_label_3
_geom_torsion_atom_site_label_4
_geom_torsion
_geom_torsion_publ_flag
C10 C1 C2 C3 -56.6(4) y
C1 C2 C3 O4 179.0(3) no
C1 C2 C3 C4 60.7(4) y
O4 C3 C4 C5 -179.5(2) no
C2 C3 C4 C5 -59.1(3) y
C3 C4 C5 C6 -125.1(3) y
C3 C4 C5 C10 53.8(4) y
C4 C5 C6 C7 178.8(3) no
C10 C5 C6 C7 0.1(6) no
C5 C6 C7 C8 14.7(6) y
C6 C7 C8 C14 -161.1(3) no
C6 C7 C8 C9 -41.8(4) y
C14 C8 C9 C11 -52.1(4) no
C7 C8 C9 C11 -173.5(3) no
C14 C8 C9 C10 178.3(2) no
C7 C8 C9 C10 56.9(4) y
C6 C5 C10 C19 -108.9(4) no
C4 C5 C10 C19 72.3(3) no
C6 C5 C10 C1 131.8(3) no
C4 C5 C10 C1 -47.0(3) y
C6 C5 C10 C9 13.3(4) y
C4 C5 C10 C9 -165.5(2) no
C2 C1 C10 C5 48.2(4) y
C2 C1 C10 C19 -70.0(3) no
C2 C1 C10 C9 168.4(3) no
C11 C9 C10 C5 -170.5(2) no
C8 C9 C10 C5 -41.6(3) y
C11 C9 C10 C19 -50.2(3) no
C8 C9 C10 C19 78.7(3) no
C11 C9 C10 C1 70.4(3) no
C8 C9 C10 C1 -160.7(3) no
C8 C9 C11 C12 52.0(4) y
C10 C9 C11 C12 -178.3(3) no
C9 C11 C12 C13 -53.2(4) y
C11 C12 C13 C18 -68.3(4) no
C11 C12 C13 C14 53.6(3) y
C11 C12 C13 C17 164.8(3) no
C7 C8 C14 C15 -53.5(4) no
C9 C8 C14 C15 -174.6(3) no
C7 C8 C14 C13 -179.8(3) no
C9 C8 C14 C13 59.1(3) no
C18 C13 C14 C8 60.1(3) no
C12 C13 C14 C8 -60.0(4) y
C17 C13 C14 C8 179.4(3) no
C18 C13 C14 C15 -74.6(3) no
C12 C13 C14 C15 165.3(3) no
C17 C13 C14 C15 44.7(3) no
C8 C14 C15 C16 -177.8(3) no
C13 C14 C15 C16 -46.2(3) no
C14 C15 C16 O1 147.1(3) no
C14 C15 C16 C17 29.6(3) no
C18 C13 C17 C20 -22.0(4) no
C12 C13 C17 C20 103.7(3) no
C14 C13 C17 C20 -141.6(3) no
C18 C13 C17 C16 94.4(3) no
C12 C13 C17 C16 -139.9(3) no
C14 C13 C17 C16 -25.2(3) no
O1 C16 C17 C20 3.7(3) no
C15 C16 C17 C20 125.4(3) yes
O1 C16 C17 C13 -124.5(3) no
C15 C16 C17 C13 -2.8(3) no
C13 C17 C20 C21 -97.1(4) no
C16 C17 C20 C21 145.5(3) no
C13 C17 C20 C22 137.0(3) no
C16 C17 C20 C22 19.6(3) no
C21 C20 C22 O2 -45.0(4) no
C17 C20 C22 O2 81.1(3) no
C21 C20 C22 O1 -163.2(3) no
C17 C20 C22 O1 -37.1(3) no
C21 C20 C22 C23 78.7(4) no
C17 C20 C22 C23 -155.2(3) no
O2 C22 C23 O3 177.9(3) no
O1 C22 C23 O3 -60.8(4) no
C20 C22 C23 O3 55.4(4) no
O2 C22 C23 C24 -56.3(3) no
O1 C22 C23 C24 64.9(3) no
C20 C22 C23 C24 -178.8(3) no
O3 C23 C24 C25 179.1(3) no
C22 C23 C24 C25 54.0(4) no
C23 C24 C25 C26 -52.4(4) no
C23 C24 C25 C27 -175.7(3) no
C24 C25 C26 O2 54.6(4) no
C27 C25 C26 O2 179.6(3) no
O2 C22 O1 C16 -74.3(3) no
C23 C22 O1 C16 165.5(2) no
C20 C22 O1 C16 41.2(3) no
C15 C16 O1 C22 -145.9(3) no
C17 C16 O1 C22 -28.0(3) no
O1 C22 O2 C26 -58.7(3) no
C23 C22 O2 C26 60.1(4) no
C20 C22 O2 C26 -172.1(3) no
C25 C26 O2 C22 -60.4(4) no
O5 C28 O4 C3 3.3(5) no
C29 C28 O4 C3 -176.6(3) yes
C2 C3 O4 C28 85.0(3) yes
C4 C3 O4 C28 -155.1(3) no
